data_2023444
loop_
_publ_author_name
'Shikhaliyev, Namiq Q.'
'Babazade, Aliyar A.'
'Atakishiyeva, Gulnar T.'
'Shikhaliyeva, Irada M.'
'Maharramov, Abel M.'
'Khrustalev, Victor N.'
'Atio&#x11f;lu, Zeliha'
'Akkurt, Mehmet'
'Bhattarai, Ajaya'

_publ_section_title
;
 Crystal structures and Hirshfeld surface analyses of methyl
 (2<i>Z</i>)-(4-bromo-phen-yl)[2-(4-methyl-phen-yl)hydrazinyl-idene]acetate,
 methyl
 (2<i>Z</i>)-(4-bromophen-yl)[2-(3,5-di-methyl-phen-yl)hydrazinyl-idene]acetate,
 methyl
 (2<i>Z</i>)-[2-(4-meth-oxy-phen-yl)hydrazinyl-idene](3-nitro-phen-yl)acetate,
 methyl (2<i>E</i>)-(4-chlorophen-yl)(2-phenyl-hydrazinyl-idene)acetate
 and methyl
 (2<i>Z</i>)-[2-(4-bromo-phen-yl)hydrazinylidene](4-chloro-phen-yl)acetate.
;
_journal_coeditor_code WM5749
_journal_issue 'Pt 4'
_journal_name_full 'Acta crystallographica. Section E, Crystallographic communications'
_journal_page_first 314
_journal_page_last 323
_journal_paper_doi 10.1107/S2056989025002051
_journal_volume 81
_journal_year 2025
_chemical_formula_iupac 'C16 H15 Br N2 O2'
_chemical_formula_moiety 'C16 H15 Br N2 O2'
_chemical_formula_sum 'C16 H15 Br N2 O2'
_chemical_formula_weight 347.20
_chemical_name_systematic
;
Methyl
(<i>Z</i>)-2-(4-bromophenyl)-2-[2-(4-methylphenyl)hydrazin-1-ylidene]acetate
;
_space_group_crystal_system monoclinic
_space_group_IT_number 15
_space_group_name_Hall '-C 2yc'
_space_group_name_H-M_alt 'C 1 2/c 1'
_atom_sites_solution_hydrogens mixed
_atom_sites_solution_primary difmap
_atom_sites_solution_secondary difmap
_audit_creation_method SHELXL-2013
_cell_angle_alpha 90
_cell_angle_beta 109.8598(16)
_cell_angle_gamma 90
_cell_formula_units_Z 8
_cell_length_a 34.6329(5)
_cell_length_b 4.84061(6)
_cell_length_c 19.1365(3)
_cell_measurement_reflns_used 15931
_cell_measurement_temperature 100(2)
_cell_measurement_theta_max 79.103
_cell_measurement_theta_min 2.692
_cell_volume 3017.33(8)
_computing_cell_refinement
;
CrysAlisPro (Rigaku OD, 2021)
;
_computing_data_collection
;
CrysAlisPro (Rigaku OD, 2021)
;
_computing_data_reduction
;
CrysAlisPro (Rigaku OD, 2021)
;
_computing_molecular_graphics
;
ORTEP-3 for Windows (Farrugia, 2012)
;
_computing_publication_material
;
PLATON (Spek, 2020)
;
_computing_structure_refinement
;
SHELXL (Sheldrick, 2015b)
;
_computing_structure_solution
;
SHELXT (Sheldrick, 2015a)
;
_diffrn_ambient_temperature 100(2)
_diffrn_measured_fraction_theta_full 1.000
_diffrn_measured_fraction_theta_max 0.995
_diffrn_measurement_device_type 'Rigaku XtaLAB Synergy-S, HyPix-6000HE area-detector'
_diffrn_measurement_method '\f and \w'
_diffrn_radiation_type CuK\a
_diffrn_radiation_wavelength 1.54184
_diffrn_reflns_av_R_equivalents 0.0471
_diffrn_reflns_av_unetI/netI 0.0258
_diffrn_reflns_limit_h_max 44
_diffrn_reflns_limit_h_min -44
_diffrn_reflns_limit_k_max 5
_diffrn_reflns_limit_k_min -6
_diffrn_reflns_limit_l_max 24
_diffrn_reflns_limit_l_min -24
_diffrn_reflns_number 30865
_diffrn_reflns_theta_full 67.684
_diffrn_reflns_theta_max 80.029
_diffrn_reflns_theta_min 2.713
_diffrn_source 'micro-focus sealed X-ray tube'
_exptl_absorpt_coefficient_mu 3.766
_exptl_absorpt_correction_T_max 1.000
_exptl_absorpt_correction_T_min 0.745
_exptl_absorpt_correction_type gaussian
_exptl_absorpt_process_details
;
(CrysAlisPro; Rigaku OD, 2021).
;
_exptl_crystal_colour yellow
_exptl_crystal_density_diffrn 1.529
_exptl_crystal_description needle
_exptl_crystal_F_000 1408
_exptl_crystal_size_max 0.20
_exptl_crystal_size_mid 0.05
_exptl_crystal_size_min 0.03
_refine_diff_density_max 1.169
_refine_diff_density_min -1.198
_refine_ls_extinction_method none
_refine_ls_goodness_of_fit_ref 1.117
_refine_ls_hydrogen_treatment mixed
_refine_ls_matrix_type full
_refine_ls_number_parameters 232
_refine_ls_number_reflns 3282
_refine_ls_number_restraints 0
_refine_ls_restrained_S_all 1.117
_refine_ls_R_factor_all 0.0453
_refine_ls_R_factor_gt 0.0427
_refine_ls_shift/su_max 0.003
_refine_ls_shift/su_mean 0.000
_refine_ls_structure_factor_coef Fsqd
_refine_ls_weighting_details 'w=1/[\s^2^(Fo^2^)+(0.0672P)^2^+8.4257P] where P=(Fo^2^+2Fc^2^)/3'
_refine_ls_weighting_scheme calc
_refine_ls_wR_factor_gt 0.1207
_refine_ls_wR_factor_ref 0.1227
_reflns_number_gt 3031
_reflns_number_total 3282
_reflns_threshold_expression 'I > 2\s(I)'
_cod_data_source_file wm5749.cif
_cod_data_source_block 1
_cod_depositor_comments 'Adding full bibliography for 2023444--2023448.cif.'
_cod_original_sg_symbol_H-M 'C 2/c'
_cod_database_code 2023444
_shelx_space_group_comment
;
The symmetry employed for this shelxl refinement is uniquely defined
by the following loop, which should always be used as a source of
symmetry information in preference to the above space-group names.
They are only intended as comments.
;
_shelx_estimated_absorpt_t_min 0.520
_shelx_estimated_absorpt_t_max 0.895
_shelxl_version_number .2013

loop_
_space_group_symop_operation_xyz
'x, y, z'
'-x, y, -z+1/2'
'x+1/2, y+1/2, z'
'-x+1/2, y+1/2, -z+1/2'
'-x, -y, -z'
'x, -y, z-1/2'
'-x+1/2, -y+1/2, -z'
'x+1/2, -y+1/2, z-1/2'

loop_
_atom_site_type_symbol
_atom_site_label
_atom_site_fract_x
_atom_site_fract_y
_atom_site_fract_z
_atom_site_U_iso_or_equiv
_atom_site_adp_type
_atom_site_calc_flag
_atom_site_occupancy
_atom_site_disorder_assembly
_atom_site_disorder_group
Br Br1 0.57358(2) 0.73045(7) 0.43385(2) 0.03156(14) Uani d 1 . .
O O1 0.32249(6) 0.6995(4) 0.20483(12) 0.0287(4) Uani d 1 . .
O O2 0.38021(6) 0.9149(4) 0.20583(10) 0.0237(4) Uani d 1 . .
N N1 0.37298(7) 0.3715(5) 0.32724(12) 0.0242(4) Uani d 1 . .
N N2 0.33381(7) 0.3087(5) 0.30821(13) 0.0250(5) Uani d 1 . .
H H2 0.3151(12) 0.417(8) 0.270(2) 0.035(10) Uiso d 1 . .
C C1 0.38646(8) 0.5648(5) 0.29398(14) 0.0218(5) Uani d 1 . .
C C2 0.35954(9) 0.7297(5) 0.23131(16) 0.0229(5) Uani d 1 . .
C C3 0.35571(9) 1.0778(6) 0.14355(15) 0.0288(6) Uani d 1 . .
H H3A 0.3424 0.9561 0.1013 0.043 Uiso calc 1 . .
H H3B 0.3734 1.2099 0.1298 0.043 Uiso calc 1 . .
H H3C 0.3347 1.1783 0.1572 0.043 Uiso calc 1 . .
C C4 0.43162(8) 0.6094(5) 0.32521(14) 0.0215(5) Uani d 1 . .
C C5 0.45024(15) 0.6230(11) 0.4017(3) 0.0218(9) Uani d 0.5 A 1
H H5 0.4338 0.6105 0.4325 0.026 Uiso calc 0.5 A 1
C C6 0.49249(16) 0.6545(11) 0.4344(3) 0.0249(10) Uani d 0.5 A 1
H H6 0.5050 0.6596 0.4869 0.030 Uiso calc 0.5 A 1
C C5A 0.45868(17) 0.3824(11) 0.3370(3) 0.0261(10) Uani d 0.5 A 2
H H5A 0.4480 0.2021 0.3234 0.031 Uiso calc 0.5 A 2
C C6A 0.50112(17) 0.4202(12) 0.3687(3) 0.0268(10) Uani d 0.5 A 2
H H6A 0.5193 0.2676 0.3758 0.032 Uiso calc 0.5 A 2
C C7 0.51588(8) 0.6783(6) 0.38907(14) 0.0231(5) Uani d 1 . .
C C8 0.49822(16) 0.6675(12) 0.3116(3) 0.0234(10) Uani d 0.5 A 1
H H8 0.5148 0.6812 0.2811 0.028 Uiso calc 0.5 A 1
C C9 0.45600(16) 0.6364(11) 0.2801(3) 0.0219(9) Uani d 0.5 A 1
H H9 0.4435 0.6334 0.2276 0.026 Uiso calc 0.5 A 1
C C8A 0.49031(19) 0.9093(12) 0.3792(3) 0.0315(12) Uani d 0.5 A 2
H H8A 0.5014 1.0883 0.3937 0.038 Uiso calc 0.5 A 2
C C9A 0.44817(18) 0.8689(11) 0.3474(3) 0.0293(11) Uani d 0.5 A 2
H H9A 0.4303 1.0230 0.3408 0.035 Uiso calc 0.5 A 2
C C10 0.32137(8) 0.1052(5) 0.34874(14) 0.0244(5) Uani d 1 . .
C C11 0.27995(9) 0.0484(6) 0.33053(14) 0.0270(5) Uani d 1 . .
H H11 0.2603 0.1459 0.2913 0.032 Uiso calc 1 . .
C C12 0.26724(8) -0.1513(6) 0.36979(15) 0.0251(5) Uani d 1 . .
H H12 0.2387 -0.1896 0.3563 0.030 Uiso calc 1 . .
C C13 0.29469(9) -0.2977(5) 0.42819(15) 0.0226(5) Uani d 1 . .
C C14 0.33647(9) -0.2381(5) 0.44565(16) 0.0266(6) Uani d 1 . .
H H14 0.3561 -0.3352 0.4850 0.032 Uiso calc 1 . .
C C15 0.34988(8) -0.0385(6) 0.40626(15) 0.0263(5) Uani d 1 . .
H H15 0.3784 -0.0012 0.4188 0.032 Uiso calc 1 . .
C C16 0.28049(10) -0.5098(6) 0.47178(16) 0.0308(6) Uani d 1 . .
H H16A 0.2842 -0.4373 0.5214 0.046 Uiso calc 1 . .
H H16B 0.2967 -0.6791 0.4762 0.046 Uiso calc 1 . .
H H16C 0.2514 -0.5510 0.4460 0.046 Uiso calc 1 . .

loop_
_atom_site_aniso_label
_atom_site_aniso_U_11
_atom_site_aniso_U_22
_atom_site_aniso_U_33
_atom_site_aniso_U_12
_atom_site_aniso_U_13
_atom_site_aniso_U_23
Br1 0.01941(19) 0.0424(2) 0.02934(19) -0.00077(10) 0.00364(13) 0.00388(11)
O1 0.0183(9) 0.0295(9) 0.0366(10) -0.0017(7) 0.0069(8) 0.0004(8)
O2 0.0202(8) 0.0263(9) 0.0254(8) -0.0009(7) 0.0087(7) 0.0027(7)
N1 0.0229(10) 0.0259(11) 0.0256(10) -0.0046(9) 0.0107(8) -0.0049(8)
N2 0.0222(11) 0.0291(11) 0.0234(10) -0.0026(9) 0.0074(9) 0.0006(9)
C1 0.0226(12) 0.0208(11) 0.0234(11) -0.0012(9) 0.0097(9) -0.0023(9)
C2 0.0220(13) 0.0221(12) 0.0273(12) -0.0019(9) 0.0118(11) -0.0031(9)
C3 0.0290(13) 0.0307(13) 0.0267(12) 0.0038(11) 0.0092(11) 0.0044(11)
C4 0.0210(12) 0.0204(11) 0.0227(11) 0.0005(9) 0.0068(9) 0.0004(9)
C5 0.020(2) 0.025(2) 0.021(2) -0.0017(19) 0.0077(18) 0.0001(18)
C6 0.023(2) 0.026(2) 0.022(2) -0.001(2) 0.0038(19) 0.0021(19)
C5A 0.027(3) 0.021(2) 0.032(3) -0.002(2) 0.011(2) 0.000(2)
C6A 0.028(3) 0.026(2) 0.031(3) 0.003(2) 0.015(2) 0.006(2)
C7 0.0188(11) 0.0264(12) 0.0230(12) -0.0007(10) 0.0056(9) 0.0029(10)
C8 0.019(2) 0.029(2) 0.023(2) 0.002(2) 0.0072(19) 0.002(2)
C9 0.021(2) 0.026(2) 0.019(2) 0.0015(19) 0.0082(18) -0.0001(18)
C8A 0.029(3) 0.023(2) 0.037(3) 0.001(2) 0.005(2) -0.002(2)
C9A 0.027(3) 0.018(2) 0.037(3) 0.003(2) 0.004(2) -0.003(2)
C10 0.0289(13) 0.0249(12) 0.0217(11) -0.0033(10) 0.0115(10) -0.0046(9)
C11 0.0275(13) 0.0306(13) 0.0218(11) -0.0013(11) 0.0071(10) 0.0009(10)
C12 0.0200(12) 0.0304(13) 0.0243(11) -0.0030(10) 0.0068(10) -0.0016(10)
C13 0.0271(13) 0.0198(11) 0.0234(12) -0.0007(10) 0.0117(10) -0.0013(9)
C14 0.0239(14) 0.0279(13) 0.0269(13) 0.0050(10) 0.0071(11) -0.0028(10)
C15 0.0202(12) 0.0294(13) 0.0313(13) -0.0036(10) 0.0114(10) -0.0088(10)
C16 0.0401(16) 0.0237(12) 0.0357(14) -0.0013(11) 0.0222(13) 0.0022(11)

loop_
_atom_type_symbol
_atom_type_description
_atom_type_scat_dispersion_real
_atom_type_scat_dispersion_imag
_atom_type_scat_source
C C 0.0181 0.0091 'International Tables Vol C Tables 4.2.6.8 and 6.1.1.4'
H H 0.0000 0.0000 'International Tables Vol C Tables 4.2.6.8 and 6.1.1.4'
Br Br -0.6763 1.2805 'International Tables Vol C Tables 4.2.6.8 and 6.1.1.4'
N N 0.0311 0.0180 'International Tables Vol C Tables 4.2.6.8 and 6.1.1.4'
O O 0.0492 0.0322 'International Tables Vol C Tables 4.2.6.8 and 6.1.1.4'

loop_
_exptl_crystal_face_index_h
_exptl_crystal_face_index_k
_exptl_crystal_face_index_l
_exptl_crystal_face_perp_dist
-2 0 1 0.0217
2 1 2 0.0730
1 0 0 0.0145
-1 0 0 0.0230
-2 0 -1 0.0209
-1 0 -2 0.0222
1 0 2 0.0120
-1 0 2 0.0122
1 -2 2 0.0912
2 -1 -1 0.0991
1 1 -1 0.0994
2 0 -1 0.0243
-2 -1 -1 0.0897
2 1 1 0.0828

loop_
_geom_angle_atom_site_label_1
_geom_angle_atom_site_label_2
_geom_angle_atom_site_label_3
_geom_angle_site_symmetry_1
_geom_angle_site_symmetry_3
_geom_angle
_geom_angle_publ_flag
C2 O2 C3 . . 115.5(2) ?
C1 N1 N2 . . 122.5(2) ?
N1 N2 C10 . . 119.3(2) ?
N1 N2 H2 . . 117(2) ?
C10 N2 H2 . . 124(2) ?
N1 C1 C2 . . 123.5(2) ?
N1 C1 C4 . . 114.2(2) ?
C2 C1 C4 . . 122.3(2) ?
O1 C2 O2 . . 123.2(3) ?
O1 C2 C1 . . 123.9(2) ?
O2 C2 C1 . . 112.9(2) ?
O2 C3 H3A . . 109.5 ?
O2 C3 H3B . . 109.5 ?
H3A C3 H3B . . 109.5 ?
O2 C3 H3C . . 109.5 ?
H3A C3 H3C . . 109.5 ?
H3B C3 H3C . . 109.5 ?
C5 C4 C9 . . 118.9(3) ?
C9A C4 C5A . . 118.2(4) ?
C9A C4 C1 . . 121.6(3) ?
C5 C4 C1 . . 118.6(3) ?
C9 C4 C1 . . 122.4(3) ?
C5A C4 C1 . . 120.1(3) ?
C4 C5 C6 . . 121.4(4) ?
C4 C5 H5 . . 119.3 ?
C6 C5 H5 . . 119.3 ?
C7 C6 C5 . . 118.7(4) ?
C7 C6 H6 . . 120.7 ?
C5 C6 H6 . . 120.7 ?
C6A C5A C4 . . 120.7(5) ?
C6A C5A H5A . . 119.6 ?
C4 C5A H5A . . 119.6 ?
C7 C6A C5A . . 118.9(5) ?
C7 C6A H6A . . 120.6 ?
C5A C6A H6A . . 120.6 ?
C6A C7 C8A . . 122.6(4) ?
C6 C7 C8 . . 121.7(4) ?
C6A C7 Br1 . . 119.1(3) ?
C6 C7 Br1 . . 118.6(3) ?
C8A C7 Br1 . . 118.3(3) ?
C8 C7 Br1 . . 119.7(3) ?
C9 C8 C7 . . 118.7(4) ?
C9 C8 H8 . . 120.6 ?
C7 C8 H8 . . 120.6 ?
C8 C9 C4 . . 120.6(4) ?
C8 C9 H9 . . 119.7 ?
C4 C9 H9 . . 119.7 ?
C9A C8A C7 . . 118.0(5) ?
C9A C8A H8A . . 121.0 ?
C7 C8A H8A . . 121.0 ?
C4 C9A C8A . . 121.6(5) ?
C4 C9A H9A . . 119.2 ?
C8A C9A H9A . . 119.2 ?
C11 C10 C15 . . 119.8(2) ?
C11 C10 N2 . . 119.0(2) ?
C15 C10 N2 . . 121.2(2) ?
C10 C11 C12 . . 119.7(3) ?
C10 C11 H11 . . 120.1 ?
C12 C11 H11 . . 120.1 ?
C11 C12 C13 . . 122.4(2) ?
C11 C12 H12 . . 118.8 ?
C13 C12 H12 . . 118.8 ?
C12 C13 C14 . . 117.1(2) ?
C12 C13 C16 . . 122.0(3) ?
C14 C13 C16 . . 120.9(3) ?
C15 C14 C13 . . 121.3(3) ?
C15 C14 H14 . . 119.4 ?
C13 C14 H14 . . 119.4 ?
C10 C15 C14 . . 119.7(2) ?
C10 C15 H15 . . 120.1 ?
C14 C15 H15 . . 120.1 ?
C13 C16 H16A . . 109.5 ?
C13 C16 H16B . . 109.5 ?
H16A C16 H16B . . 109.5 ?
C13 C16 H16C . . 109.5 ?
H16A C16 H16C . . 109.5 ?
H16B C16 H16C . . 109.5 ?

loop_
_geom_bond_atom_site_label_1
_geom_bond_atom_site_label_2
_geom_bond_site_symmetry_2
_geom_bond_distance
_geom_bond_publ_flag
Br1 C7 . 1.905(3) ?
O1 C2 . 1.218(4) ?
O2 C2 . 1.338(3) ?
O2 C3 . 1.441(3) ?
N1 C1 . 1.304(3) ?
N1 N2 . 1.315(3) ?
N2 C10 . 1.409(4) ?
N2 H2 . 0.96(4) ?
C1 C2 . 1.478(4) ?
C1 C4 . 1.488(4) ?
C3 H3A . 0.9800 ?
C3 H3B . 0.9800 ?
C3 H3C . 0.9800 ?
C4 C9A . 1.386(6) ?
C4 C5 . 1.387(5) ?
C4 C9 . 1.403(5) ?
C4 C5A . 1.412(6) ?
C5 C6 . 1.390(7) ?
C5 H5 . 0.9500 ?
C6 C7 . 1.378(6) ?
C6 H6 . 0.9500 ?
C5A C6A . 1.398(8) ?
C5A H5A . 0.9500 ?
C6A C7 . 1.356(6) ?
C6A H6A . 0.9500 ?
C7 C8A . 1.399(6) ?
C7 C8 . 1.400(6) ?
C8 C9 . 1.387(7) ?
C8 H8 . 0.9500 ?
C9 H9 . 0.9500 ?
C8A C9A . 1.391(8) ?
C8A H8A . 0.9500 ?
C9A H9A . 0.9500 ?
C10 C11 . 1.384(4) ?
C10 C15 . 1.390(4) ?
C11 C12 . 1.385(4) ?
C11 H11 . 0.9500 ?
C12 C13 . 1.390(4) ?
C12 H12 . 0.9500 ?
C13 C14 . 1.400(4) ?
C13 C16 . 1.507(4) ?
C14 C15 . 1.398(4) ?
C14 H14 . 0.9500 ?
C15 H15 . 0.9500 ?
C16 H16A . 0.9800 ?
C16 H16B . 0.9800 ?
C16 H16C . 0.9800 ?

loop_
_geom_hbond_atom_site_label_D
_geom_hbond_atom_site_label_H
_geom_hbond_atom_site_label_A
_geom_hbond_site_symmetry_A
_geom_hbond_distance_DH
_geom_hbond_distance_HA
_geom_hbond_distance_DA
_geom_hbond_angle_DHA
_geom_hbond_publ_flag
N2 H2 O1 . 0.95(4) 1.93(4) 2.668(3) 133(4) yes
C9 H9 O2 . 0.95 2.49 2.862(6) 103 yes
C9A H9A N1 1_565 0.95 2.55 3.488(6) 169 yes
C5A H5A Cg2 1_545 0.95 2.85 3.611(6) 138 yes
C8 H8 Cg5 2_655 0.95 2.81 3.677(6) 152 yes
C8A H8A Cg2 1_565 0.95 2.86 3.607(6) 136 yes
C16 H16B Cg7 1_545 0.98 2.74 3.544(3) 139 yes

loop_
_geom_torsion_atom_site_label_1
_geom_torsion_atom_site_label_2
_geom_torsion_atom_site_label_3
_geom_torsion_atom_site_label_4
_geom_torsion_site_symmetry_1
_geom_torsion_site_symmetry_2
_geom_torsion_site_symmetry_3
_geom_torsion_site_symmetry_4
_geom_torsion
_geom_torsion_publ_flag
C1 N1 N2 C10 . . . . -177.4(2) ?
N2 N1 C1 C2 . . . . -0.9(4) ?
N2 N1 C1 C4 . . . . 178.3(2) ?
C3 O2 C2 O1 . . . . -0.6(4) ?
C3 O2 C2 C1 . . . . 178.6(2) ?
N1 C1 C2 O1 . . . . -0.4(4) ?
C4 C1 C2 O1 . . . . -179.5(3) ?
N1 C1 C2 O2 . . . . -179.7(2) ?
C4 C1 C2 O2 . . . . 1.2(3) ?
N1 C1 C4 C9A . . . . -126.8(4) ?
C2 C1 C4 C9A . . . . 52.4(4) ?
N1 C1 C4 C5 . . . . -45.3(4) ?
C2 C1 C4 C5 . . . . 133.9(3) ?
N1 C1 C4 C9 . . . . 134.2(3) ?
C2 C1 C4 C9 . . . . -46.6(4) ?
N1 C1 C4 C5A . . . . 49.4(4) ?
C2 C1 C4 C5A . . . . -131.4(4) ?
C9A C4 C5 C6 . . . . -67.0(5) ?
C9 C4 C5 C6 . . . . -1.9(7) ?
C5A C4 C5 C6 . . . . 58.9(5) ?
C1 C4 C5 C6 . . . . 177.7(4) ?
C4 C5 C6 C7 . . . . 1.3(8) ?
C9A C4 C5A C6A . . . . -1.5(7) ?
C5 C4 C5A C6A . . . . -60.5(5) ?
C9 C4 C5A C6A . . . . 65.3(5) ?
C1 C4 C5A C6A . . . . -177.8(4) ?
C4 C5A C6A C7 . . . . 1.1(7) ?
C5A C6A C7 C6 . . . . 60.5(5) ?
C5A C6A C7 C8A . . . . -0.5(7) ?
C5A C6A C7 C8 . . . . -67.0(5) ?
C5A C6A C7 Br1 . . . . 178.9(4) ?
C5 C6 C7 C6A . . . . -62.6(5) ?
C5 C6 C7 C8A . . . . 66.0(5) ?
C5 C6 C7 C8 . . . . -0.9(7) ?
C5 C6 C7 Br1 . . . . 178.5(4) ?
C6A C7 C8 C9 . . . . 68.3(5) ?
C6 C7 C8 C9 . . . . 1.0(7) ?
C8A C7 C8 C9 . . . . -60.4(5) ?
Br1 C7 C8 C9 . . . . -178.4(4) ?
C7 C8 C9 C4 . . . . -1.6(8) ?
C9A C4 C9 C8 . . . . 61.1(5) ?
C5 C4 C9 C8 . . . . 2.0(7) ?
C5A C4 C9 C8 . . . . -63.7(5) ?
C1 C4 C9 C8 . . . . -177.6(4) ?
C6A C7 C8A C9A . . . . 0.3(8) ?
C6 C7 C8A C9A . . . . -66.2(6) ?
C8 C7 C8A C9A . . . . 61.5(6) ?
Br1 C7 C8A C9A . . . . -179.1(4) ?
C5 C4 C9A C8A . . . . 66.2(6) ?
C9 C4 C9A C8A . . . . -60.2(6) ?
C5A C4 C9A C8A . . . . 1.3(8) ?
C1 C4 C9A C8A . . . . 177.6(5) ?
C7 C8A C9A C4 . . . . -0.7(9) ?
N1 N2 C10 C11 . . . . 177.2(2) ?
N1 N2 C10 C15 . . . . -2.8(4) ?
C15 C10 C11 C12 . . . . 0.0(4) ?
N2 C10 C11 C12 . . . . 179.9(2) ?
C10 C11 C12 C13 . . . . 0.7(4) ?
C11 C12 C13 C14 . . . . -0.9(4) ?
C11 C12 C13 C16 . . . . 178.5(3) ?
C12 C13 C14 C15 . . . . 0.4(4) ?
C16 C13 C14 C15 . . . . -179.0(2) ?
C11 C10 C15 C14 . . . . -0.4(4) ?
N2 C10 C15 C14 . . . . 179.6(2) ?
C13 C14 C15 C10 . . . . 0.2(4) ?
